data_7116469
loop_
_publ_author_name
'Wang, Qi'
'Cheng, Ming'
'Xiong, Shuhan'
'Hu, Xiao-Yu'
'Jiang, Juli'
'Wang, Leyong'
'Pan, Yi'

_publ_section_title
;
 P[double bond, length as m-dash]O functional group-containing cryptands:
 from supramolecular complexes to poly[2]pseudorotaxanes.
;
_journal_issue 13
_journal_name_full 'Chemical communications (Cambridge, England)'
_journal_page_first 2667
_journal_page_last 2670
_journal_paper_doi 10.1039/c4cc09487e
_journal_volume 51
_journal_year 2015
_chemical_formula_moiety 'C50 H59 O13 P, C12 H14 N2, 2(F6 P)'
_chemical_formula_sum 'C62 H73 F12 N2 O13 P3'
_chemical_formula_weight 1375.13
_chemical_name_systematic
; 
 ? 
;
_space_group_IT_number 14
_symmetry_cell_setting monoclinic
_symmetry_space_group_name_Hall '-P 2yn'
_symmetry_space_group_name_H-M 'P 1 21/n 1'
_atom_sites_solution_hydrogens geom
_atom_sites_solution_primary direct
_atom_sites_solution_secondary difmap
_audit_creation_method SHELXL-97
_audit_update_record
;
2014-07-03 deposited with the CCDC.
2014-12-22 downloaded from the CCDC.
;
_cell_angle_alpha 90.00
_cell_angle_beta 90.615(2)
_cell_angle_gamma 90.00
_cell_formula_units_Z 4
_cell_length_a 17.2062(4)
_cell_length_b 23.6008(5)
_cell_length_c 18.4826(4)
_cell_measurement_reflns_used 4577
_cell_measurement_temperature 296(2)
_cell_measurement_theta_max 51.08
_cell_measurement_theta_min 4.45
_cell_volume 7505.0(3)
_computing_cell_refinement 'Bruker SAINT'
_computing_data_collection 'Bruker APEX2'
_computing_data_reduction 'Bruker SAINT'
_computing_molecular_graphics 'Bruker SHELXTL'
_computing_publication_material 'Bruker SHELXTL'
_computing_structure_refinement 'SHELXL-97 (Sheldrick, 2008)'
_computing_structure_solution 'SHELXS-97 (Sheldrick, 2008)'
_diffrn_ambient_temperature 296(2)
_diffrn_measured_fraction_theta_full 0.940
_diffrn_measured_fraction_theta_max 0.940
_diffrn_measurement_device_type 'Bruker APEX-II CCD'
_diffrn_measurement_method '\f and \w scans'
_diffrn_radiation_monochromator graphite
_diffrn_radiation_source 'fine-focus sealed tube'
_diffrn_radiation_type CuK\a
_diffrn_radiation_wavelength 1.54178
_diffrn_reflns_av_R_equivalents 0.0437
_diffrn_reflns_av_sigmaI/netI 0.0518
_diffrn_reflns_limit_h_max 19
_diffrn_reflns_limit_h_min -19
_diffrn_reflns_limit_k_max 27
_diffrn_reflns_limit_k_min -26
_diffrn_reflns_limit_l_max 21
_diffrn_reflns_limit_l_min -21
_diffrn_reflns_number 37065
_diffrn_reflns_theta_full 63.00
_diffrn_reflns_theta_max 63.00
_diffrn_reflns_theta_min 4.45
_exptl_absorpt_coefficient_mu 1.468
_exptl_absorpt_correction_T_max 0.7384
_exptl_absorpt_correction_T_min 0.6841
_exptl_absorpt_correction_type multi-scan
_exptl_absorpt_process_details sadabs
_exptl_crystal_colour yellow
_exptl_crystal_density_diffrn 1.217
_exptl_crystal_density_method 'not measured'
_exptl_crystal_description block
_exptl_crystal_F_000 2864
_exptl_crystal_size_max 0.28
_exptl_crystal_size_mid 0.26
_exptl_crystal_size_min 0.22
_platon_squeeze_details
;
;
_refine_diff_density_max 0.448
_refine_diff_density_min -0.439
_refine_diff_density_rms 0.059
_refine_ls_extinction_method none
_refine_ls_goodness_of_fit_ref 1.154
_refine_ls_hydrogen_treatment constr
_refine_ls_matrix_type full
_refine_ls_number_parameters 621
_refine_ls_number_reflns 11403
_refine_ls_number_restraints 2
_refine_ls_restrained_S_all 1.161
_refine_ls_R_factor_all 0.1662
_refine_ls_R_factor_gt 0.1127
_refine_ls_shift/su_max 0.043
_refine_ls_shift/su_mean 0.003
_refine_ls_structure_factor_coef Fsqd
_refine_ls_weighting_details 'calc w=1/[\s^2^(Fo^2^)+(0.0000P)^2^+16.0000P] where P=(Fo^2^+2Fc^2^)/3'
_refine_ls_weighting_scheme calc
_refine_ls_wR_factor_gt 0.2147
_refine_ls_wR_factor_ref 0.2295
_reflns_number_gt 5978
_reflns_number_total 11403
_reflns_threshold_expression >2sigma(I)
_cod_data_source_file c4cc09487e2.cif
_cod_data_source_block 1-sr
_cod_depositor_comments
;
The following automatic conversions were performed:

'_symmetry_cell_setting' value 'Monoclinic' changed to 'monoclinic'
according to
/usr/data/users/saulius/crontab/automatic-downloads/current/RSC/lib/dictionaries/cif_core.dic
dictionary named 'cif_core.dic' version 2.4.2 from 2011-04-26.

Automatic conversion script
Id: cif_fix_values 3008 2015-01-20 13:52:24Z robertas 
;
_cod_original_sg_symbol_H-M 'P2(1)/n  '
_cod_database_code 7116469

loop_
_symmetry_equiv_pos_as_xyz
'x, y, z'
'-x+1/2, y+1/2, -z+1/2'
'-x, -y, -z'
'x-1/2, -y-1/2, z-1/2'

loop_
_atom_site_label
_atom_site_type_symbol
_atom_site_fract_x
_atom_site_fract_y
_atom_site_fract_z
_atom_site_U_iso_or_equiv
_atom_site_adp_type
_atom_site_occupancy
_atom_site_symmetry_multiplicity
_atom_site_calc_flag
_atom_site_refinement_flags
C1 C 1.20324(16) 0.00914(11) 1.26110(14) 0.0867(9) Uani 1 1 d .
C2 C 1.15001(19) -0.02639(11) 1.29229(15) 0.1004(11) Uani 1 1 d .
H2 H 1.0971 -0.0214 1.2840 0.120 Uiso 1 1 calc R
C3 C 1.1767(2) -0.06997(12) 1.33651(17) 0.1259(14) Uani 1 1 d .
H3 H 1.1416 -0.0935 1.3598 0.151 Uiso 1 1 calc R
C4 C 1.2555(2) -0.07833(13) 1.34579(18) 0.143 Uani 1 1 d .
H4 H 1.2731 -0.1085 1.3738 0.171 Uiso 1 1 calc R
C5 C 1.3057(2) -0.04432(12) 1.31569(19) 0.133 Uani 1 1 d .
H5 H 1.3586 -0.0504 1.3230 0.159 Uiso 1 1 calc R
C6 C 1.28132(18) -0.00003(11) 1.27363(17) 0.1091(12) Uani 1 1 d .
H6 H 1.3177 0.0242 1.2533 0.131 Uiso 1 1 calc R
C7 C 1.09334(16) 0.09913(11) 1.24379(16) 0.1043(11) Uani 1 1 d .
H7A H 1.0529 0.0706 1.2463 0.125 Uiso 1 1 calc R
H7B H 1.1065 0.1102 1.2930 0.125 Uiso 1 1 calc R
C8 C 1.06071(14) 0.15076(11) 1.20413(15) 0.085 Uani 1 1 d .
C9 C 0.99118(17) 0.14779(12) 1.16883(18) 0.113 Uani 1 1 d .
H9 H 0.9632 0.1141 1.1700 0.135 Uiso 1 1 calc R
C10 C 0.96104(17) 0.19330(12) 1.13132(18) 0.1129(12) Uani 1 1 d .
H10 H 0.9140 0.1899 1.1065 0.136 Uiso 1 1 calc R
C11 C 1.00049(16) 0.24351(11) 1.13068(15) 0.0868(10) Uani 1 1 d .
C12 C 1.06935(16) 0.24681(11) 1.16598(15) 0.0915(10) Uani 1 1 d .
H12 H 1.0962 0.2810 1.1660 0.110 Uiso 1 1 calc R
C13 C 1.10094(16) 0.20123(11) 1.20189(15) 0.092 Uani 1 1 d .
H13 H 1.1492 0.2044 1.2246 0.111 Uiso 1 1 calc R
C14 C 0.99977(17) 0.33943(11) 1.09330(17) 0.1028(11) Uani 1 1 d .
H14A H 1.0517 0.3370 1.0736 0.123 Uiso 1 1 calc R
H14B H 1.0037 0.3536 1.1424 0.123 Uiso 1 1 calc R
C15 C 0.95026(16) 0.37837(10) 1.04785(15) 0.085 Uani 1 1 d .
C16 C 0.87239(17) 0.38528(11) 1.06372(15) 0.093 Uani 1 1 d .
H16 H 0.8506 0.3656 1.1021 0.111 Uiso 1 1 calc R
C17 C 0.82655(15) 0.42198(11) 1.02169(16) 0.0913(10) Uani 1 1 d .
C18 C 0.86063(16) 0.45204(11) 0.96553(15) 0.0938(10) Uani 1 1 d .
H18 H 0.8308 0.4773 0.9384 0.113 Uiso 1 1 calc R
C19 C 0.93647(16) 0.44500(10) 0.95007(15) 0.0869(9) Uani 1 1 d .
C20 C 0.98292(16) 0.40846(10) 0.99109(14) 0.0872(9) Uani 1 1 d .
H20 H 1.0353 0.4042 0.9806 0.105 Uiso 1 1 calc R
C21 C 1.04064(18) 0.46907(13) 0.87163(16) 0.111 Uani 1 1 d .
H21A H 1.0505 0.4297 0.8600 0.133 Uiso 1 1 calc R
H21B H 1.0757 0.4802 0.9105 0.133 Uiso 1 1 calc R
C22 C 1.0541(2) 0.50540(13) 0.80636(18) 0.131 Uani 1 1 d .
H22A H 1.0416 0.5444 0.8177 0.157 Uiso 1 1 calc R
H22B H 1.1086 0.5037 0.7935 0.157 Uiso 1 1 calc R
C23 C 1.0162(3) 0.52465(15) 0.6887(2) 0.176 Uani 1 1 d .
H23A H 1.0669 0.5200 0.6670 0.211 Uiso 1 1 calc R
H23B H 1.0115 0.5636 0.7048 0.211 Uiso 1 1 calc R
C24 C 0.9550(3) 0.51199(17) 0.6351(2) 0.192 Uani 1 1 d .
H24A H 0.9049 0.5134 0.6586 0.230 Uiso 1 1 calc R
H24B H 0.9554 0.5410 0.5979 0.230 Uiso 1 1 calc R
C25 C 0.9233(3) 0.45828(14) 0.5463(2) 0.220 Uani 1 1 d D
H25A H 0.8743 0.4779 0.5530 0.264 Uiso 1 1 calc R
H25B H 0.9508 0.4775 0.5079 0.264 Uiso 1 1 calc R
C26 C 0.9069(3) 0.39989(14) 0.5233(2) 0.213 Uani 1 1 d D
H26A H 0.9329 0.3965 0.4772 0.256 Uiso 1 1 calc R
H26B H 0.8518 0.4001 0.5117 0.256 Uiso 1 1 calc R
C27 C 0.8675(3) 0.31213(12) 0.5479(2) 0.196 Uani 1 1 d D
H27A H 0.8217 0.3249 0.5733 0.236 Uiso 1 1 calc R
H27B H 0.8529 0.3098 0.4971 0.236 Uiso 1 1 calc R
C28 C 0.8818(3) 0.25534(14) 0.5714(2) 0.213 Uani 1 1 d D
H28A H 0.9044 0.2346 0.5314 0.256 Uiso 1 1 calc R
H28B H 0.8322 0.2378 0.5818 0.256 Uiso 1 1 calc R
C29 C 0.8997(2) 0.22208(13) 0.68503(16) 0.1158(13) Uani 1 1 d .
C30 C 0.9550(2) 0.19684(13) 0.72726(15) 0.113 Uani 1 1 d .
H30 H 1.0069 0.1982 0.7137 0.135 Uiso 1 1 calc R
C31 C 0.9349(2) 0.16993(13) 0.78857(15) 0.119 Uani 1 1 d .
C32 C 0.8585(2) 0.16766(12) 0.81137(15) 0.111 Uani 1 1 d .
H32 H 0.8450 0.1500 0.8544 0.133 Uiso 1 1 calc R
C33 C 0.80240(19) 0.19351(12) 0.76613(16) 0.105 Uani 1 1 d .
C34 C 0.8221(2) 0.22103(11) 0.70397(15) 0.1048(12) Uani 1 1 d .
H34 H 0.7845 0.2386 0.6752 0.126 Uiso 1 1 calc R
C35 C 0.9956(2) 0.14198(16) 0.83641(16) 0.1501(15) Uani 1 1 d .
H35A H 0.9829 0.1022 0.8418 0.180 Uiso 1 1 calc R
H35B H 1.0458 0.1446 0.8134 0.180 Uiso 1 1 calc R
C36 C 1.03931(18) 0.13522(13) 0.95404(16) 0.104 Uani 1 1 d .
C37 C 0.9973(2) 0.09191(16) 0.9868(2) 0.157 Uani 1 1 d .
H37 H 0.9458 0.0849 0.9740 0.189 Uiso 1 1 calc R
C38 C 1.0358(2) 0.05901(17) 1.0405(2) 0.157 Uani 1 1 d .
H38 H 1.0095 0.0286 1.0609 0.189 Uiso 1 1 calc R
C39 C 1.11050(19) 0.07025(13) 1.06337(17) 0.1081(12) Uani 1 1 d .
C40 C 1.14560(16) 0.11941(15) 1.03531(15) 0.1129(13) Uani 1 1 d .
H40 H 1.1944 0.1307 1.0520 0.135 Uiso 1 1 calc R
C41 C 1.10673(16) 0.15105(13) 0.98227(15) 0.1009(11) Uani 1 1 d .
H41 H 1.1292 0.1846 0.9662 0.121 Uiso 1 1 calc R
C42 C 1.14604(16) 0.03565(11) 1.12450(16) 0.119 Uani 1 1 d .
H42A H 1.1904 0.0158 1.1049 0.142 Uiso 1 1 calc R
H42B H 1.1082 0.0070 1.1376 0.142 Uiso 1 1 calc R
C43 C 0.70236(19) 0.46508(14) 1.0031(3) 0.1669(19) Uani 1 1 d .
H43A H 0.7091 0.4618 0.9513 0.200 Uiso 1 1 calc R
H43B H 0.7169 0.5032 1.0176 0.200 Uiso 1 1 calc R
C44 C 0.6193(2) 0.45408(17) 1.0220(3) 0.208(2) Uani 1 1 d .
H44A H 0.6152 0.4512 1.0741 0.250 Uiso 1 1 calc R
H44B H 0.5880 0.4861 1.0063 0.250 Uiso 1 1 calc R
C45 C 0.5142(2) 0.3967(2) 1.0080(3) 0.218(3) Uani 1 1 d .
H45A H 0.5108 0.3749 1.0523 0.261 Uiso 1 1 calc R
H45B H 0.4860 0.4319 1.0146 0.261 Uiso 1 1 calc R
C46 C 0.48132(19) 0.3658(2) 0.9498(3) 0.210 Uani 1 1 d .
H46A H 0.4865 0.3880 0.9060 0.252 Uiso 1 1 calc R
H46B H 0.4262 0.3611 0.9585 0.252 Uiso 1 1 calc R
C47 C 0.4834(2) 0.2889(2) 0.8776(2) 0.202 Uani 1 1 d .
H47A H 0.4986 0.3113 0.8361 0.243 Uiso 1 1 calc R
H47B H 0.4271 0.2900 0.8806 0.243 Uiso 1 1 calc R
C48 C 0.5093(2) 0.2293(2) 0.8675(2) 0.223 Uani 1 1 d .
H48A H 0.4912 0.2065 0.9076 0.267 Uiso 1 1 calc R
H48B H 0.4861 0.2143 0.8234 0.267 Uiso 1 1 calc R
C49 C 0.6151(2) 0.16906(16) 0.8469(2) 0.172 Uani 1 1 d .
H49A H 0.5904 0.1569 0.8021 0.206 Uiso 1 1 calc R
H49B H 0.5988 0.1437 0.8851 0.206 Uiso 1 1 calc R
C50 C 0.6999(2) 0.16598(15) 0.8396(2) 0.144 Uani 1 1 d .
H50A H 0.7244 0.1818 0.8826 0.173 Uiso 1 1 calc R
H50B H 0.7154 0.1266 0.8359 0.173 Uiso 1 1 calc R
C51 C 0.66185(18) 0.27069(15) 1.03580(17) 0.1301(14) Uani 1 1 d .
H51A H 0.6482 0.3049 1.0607 0.195 Uiso 1 1 calc R
H51B H 0.6791 0.2428 1.0702 0.195 Uiso 1 1 calc R
H51C H 0.6173 0.2566 1.0098 0.195 Uiso 1 1 calc R
C52 C 0.71179(16) 0.31487(13) 0.92614(16) 0.1056(11) Uani 1 1 d .
H52 H 0.6622 0.3295 0.9183 0.127 Uiso 1 1 calc R
C53 C 0.76834(16) 0.32659(12) 0.87863(15) 0.0972(10) Uani 1 1 d .
H53 H 0.7567 0.3489 0.8384 0.117 Uiso 1 1 calc R
C54 C 0.84351(15) 0.30638(10) 0.88798(13) 0.0752(8) Uani 1 1 d .
C55 C 0.85535(16) 0.27223(11) 0.94622(14) 0.0901(10) Uani 1 1 d .
H55 H 0.9039 0.2558 0.9537 0.108 Uiso 1 1 calc R
C56 C 0.79788(17) 0.26181(12) 0.99333(15) 0.1022(11) Uani 1 1 d .
H56 H 0.8085 0.2394 1.0336 0.123 Uiso 1 1 calc R
C57 C 0.90595(14) 0.31980(9) 0.83746(13) 0.0713(8) Uani 1 1 d .
C58 C 0.89098(16) 0.34924(11) 0.77412(14) 0.0877(10) Uani 1 1 d .
H58 H 0.8405 0.3608 0.7633 0.105 Uiso 1 1 calc R
C59 C 0.94871(16) 0.36137(11) 0.72799(16) 0.0957(10) Uani 1 1 d .
H59 H 0.9381 0.3826 0.6867 0.115 Uiso 1 1 calc R
C60 C 1.03748(16) 0.31414(12) 0.79998(15) 0.1002(11) Uani 1 1 d .
H60 H 1.0880 0.3013 0.8078 0.120 Uiso 1 1 calc R
C61 C 0.98229(16) 0.30263(11) 0.84953(15) 0.0924(10) Uani 1 1 d .
H61 H 0.9955 0.2832 0.8917 0.111 Uiso 1 1 calc R
C62 C 1.08265(18) 0.35559(15) 0.68821(18) 0.1395(15) Uani 1 1 d .
H62A H 1.1310 0.3398 0.7050 0.209 Uiso 1 1 calc R
H62B H 1.0880 0.3959 0.6830 0.209 Uiso 1 1 calc R
H62C H 1.0689 0.3392 0.6423 0.209 Uiso 1 1 calc R
F1 F 0.2119(2) 0.35642(17) 0.86607(15) 0.312(2) Uani 1 1 d .
F2 F 0.14220(18) 0.30737(15) 0.93282(18) 0.2718(17) Uani 1 1 d .
F3 F 0.17635(16) 0.38879(14) 0.9697(2) 0.291(2) Uani 1 1 d .
F4 F 0.2194(2) 0.31579(15) 1.02172(16) 0.2701(18) Uani 1 1 d .
F5 F 0.29058(15) 0.37222(16) 0.9575(2) 0.305(2) Uani 1 1 d .
F6 F 0.2690(2) 0.28947(14) 0.92477(19) 0.3014(17) Uani 1 1 d .
F7 F 0.69468(14) 0.05557(12) 0.09655(16) 0.2430(13) Uani 1 1 d .
F8 F 0.66836(15) 0.12049(15) 0.01942(16) 0.2427(15) Uani 1 1 d .
F9 F 0.79328(15) 0.12839(14) -0.00448(14) 0.2191(14) Uani 1 1 d .
F10 F 0.81754(15) 0.06240(12) 0.07238(17) 0.2435(14) Uani 1 1 d .
F11 F 0.74931(19) 0.13477(13) 0.10352(15) 0.2387(15) Uani 1 1 d .
F12 F 0.7351(2) 0.05159(13) -0.01787(17) 0.2928(16) Uani 1 1 d .
N1 N 0.72543(14) 0.28276(10) 0.98405(12) 0.0974(9) Uani 1 1 d .
N2 N 1.02122(14) 0.34312(10) 0.74107(13) 0.0983(9) Uani 1 1 d .
O1 O 1.24111(11) 0.10982(8) 1.19685(11) 0.109 Uani 1 1 d .
O2 O 0.75073(11) 0.42446(9) 1.04007(13) 0.1236(9) Uani 1 1 d .
O3 O 0.59138(13) 0.40805(11) 0.99268(19) 0.187 Uani 1 1 d .
O4 O 0.51427(12) 0.31146(13) 0.93755(16) 0.1682(12) Uani 1 1 d .
O5 O 0.59100(13) 0.22518(12) 0.86336(13) 0.1501(11) Uani 1 1 d .
O6 O 0.72509(14) 0.19470(9) 0.78013(11) 0.123 Uani 1 1 d .
O7 O 0.92635(16) 0.24919(10) 0.62692(12) 0.1493(11) Uani 1 1 d .
O8 O 0.91790(18) 0.35250(12) 0.55318(14) 0.179 Uani 1 1 d .
O9 O 0.96312(17) 0.46224(10) 0.60438(14) 0.1597(11) Uani 1 1 d .
O10 O 1.00913(15) 0.48765(9) 0.74837(11) 0.135 Uani 1 1 d .
O11 O 0.96252(11) 0.47592(8) 0.89365(10) 0.104 Uani 1 1 d .
O12 O 0.96411(11) 0.28574(8) 1.09262(11) 0.1049(7) Uani 1 1 d .
O13 O 0.99989(13) 0.16623(9) 0.90228(11) 0.1213(8) Uani 1 1 d .
P1 P 0.21967(6) 0.33806(6) 0.94224(7) 0.1455(5) Uani 1 1 d .
P2 P 0.74215(6) 0.09020(5) 0.04515(6) 0.1262(4) Uani 1 1 d .
P3 P 1.17687(5) 0.06804(3) 1.20394(4) 0.086 Uani 1 1 d .

loop_
_atom_site_aniso_label
_atom_site_aniso_U_11
_atom_site_aniso_U_22
_atom_site_aniso_U_33
_atom_site_aniso_U_23
_atom_site_aniso_U_13
_atom_site_aniso_U_12
C1 0.0932(19) 0.0775(15) 0.0892(18) 0.0067(15) -0.0142(17) 0.0070(14)
C2 0.110(2) 0.0902(18) 0.101(2) -0.0007(17) -0.0114(19) 0.0021(17)
C3 0.197(3) 0.0753(18) 0.105(2) 0.0086(17) -0.002(2) 0.003(2)
C4 0.219 0.087 0.121 -0.009 -0.067 0.041
C5 0.140 0.081 0.175 -0.021 -0.076 0.027
C6 0.111(2) 0.0750(16) 0.140(3) -0.0089(18) -0.037(2) 0.0070(17)
C7 0.0961(19) 0.0959(18) 0.121(2) 0.0218(17) 0.0175(18) 0.0149(16)
C8 0.065 0.099 0.092 0.007 -0.001 0.015
C9 0.079 0.095 0.164 0.027 -0.010 -0.011
C10 0.0736(18) 0.103(2) 0.161(3) 0.017(2) -0.030(2) 0.0143(16)
C11 0.0824(17) 0.0788(16) 0.0988(19) 0.0057(15) -0.0146(17) 0.0094(14)
C12 0.0929(19) 0.0718(15) 0.109(2) -0.0006(15) -0.0341(18) 0.0129(14)
C13 0.083 0.090 0.104 -0.005 -0.030 0.009
C14 0.111(2) 0.0773(16) 0.119(2) 0.0031(17) -0.028(2) 0.0148(16)
C15 0.087 0.073 0.093 -0.015 -0.020 0.020
C16 0.111 0.075 0.092 0.000 -0.010 0.012
C17 0.0789(17) 0.0795(16) 0.115(2) -0.0148(16) -0.0085(17) 0.0175(14)
C18 0.101(2) 0.0725(15) 0.107(2) -0.0019(15) -0.0081(18) 0.0233(14)
C19 0.0923(18) 0.0755(15) 0.0927(18) -0.0122(14) -0.0093(17) 0.0140(14)
C20 0.0800(17) 0.0843(16) 0.0971(18) -0.0172(15) -0.0003(16) 0.0149(14)
C21 0.117 0.100 0.115 -0.020 -0.002 -0.005
C22 0.148 0.099 0.148 0.006 0.048 -0.015
C23 0.268 0.114 0.145 0.013 0.005 -0.031
C24 0.300 0.152 0.124 0.028 0.021 0.050
C25 0.226 0.257 0.175 0.104 -0.065 -0.021
C26 0.225 0.231 0.182 0.074 -0.093 -0.104
C27 0.254 0.131 0.200 -0.073 -0.150 0.026
C28 0.225 0.231 0.182 0.074 -0.093 -0.104
C29 0.156(3) 0.108(2) 0.0815(18) -0.0138(17) -0.040(2) -0.020(2)
C30 0.128 0.128 0.081 -0.021 -0.037 0.009
C31 0.157 0.116 0.082 -0.035 -0.042 0.038
C32 0.166 0.092 0.074 -0.008 -0.026 0.013
C33 0.130 0.086 0.099 -0.017 -0.025 0.005
C34 0.147(3) 0.0749(16) 0.0913(19) 0.0004(15) -0.040(2) -0.0056(18)
C35 0.175(3) 0.184(3) 0.091(2) -0.031(2) -0.043(2) 0.080(2)
C36 0.108 0.107 0.097 -0.001 -0.049 -0.013
C37 0.122 0.167 0.181 0.014 -0.084 -0.038
C38 0.122 0.167 0.181 0.014 -0.084 -0.038
C39 0.107(2) 0.100(2) 0.117(2) -0.0008(19) -0.038(2) 0.0105(18)
C40 0.0642(17) 0.188(3) 0.0858(19) 0.005(2) -0.0075(16) -0.013(2)
C41 0.0807(18) 0.129(2) 0.0927(19) 0.0140(18) -0.0110(17) -0.0112(18)
C42 0.102 0.097 0.154 -0.006 -0.095 0.047
C43 0.108(2) 0.103(2) 0.290(5) 0.029(3) 0.023(3) 0.0343(19)
C44 0.111(2) 0.158(3) 0.358(6) 0.028(4) 0.055(3) 0.058(2)
C45 0.090(2) 0.204(4) 0.361(6) -0.005(5) 0.044(3) 0.040(3)
C46 0.052 0.322 0.257 0.056 0.028 -0.001
C47 0.085 0.381 0.140 0.085 0.005 -0.009
C48 0.164 0.352 0.154 -0.056 0.036 -0.091
C49 0.211 0.175 0.130 0.020 -0.010 -0.085
C50 0.160 0.123 0.149 -0.009 -0.028 -0.020
C51 0.114(2) 0.155(3) 0.122(2) 0.022(2) 0.031(2) 0.018(2)
C52 0.0736(17) 0.133(2) 0.110(2) 0.0378(18) -0.0055(18) 0.0246(16)
C53 0.0823(18) 0.1123(19) 0.0967(19) 0.0308(17) -0.0075(17) 0.0163(16)
C54 0.0807(16) 0.0651(13) 0.0792(16) -0.0060(13) -0.0199(15) 0.0090(12)
C55 0.0787(17) 0.1037(19) 0.0877(18) -0.0060(16) -0.0058(16) 0.0151(15)
C56 0.117(2) 0.1064(19) 0.0830(18) 0.0116(16) -0.0167(19) 0.0280(18)
C57 0.0695(15) 0.0648(13) 0.0790(15) -0.0132(12) -0.0181(14) 0.0036(12)
C58 0.0742(16) 0.0886(17) 0.1002(19) 0.0022(16) -0.0064(16) 0.0131(14)
C59 0.0876(19) 0.0910(18) 0.108(2) 0.0065(17) -0.0083(18) 0.0057(16)
C60 0.0727(17) 0.120(2) 0.107(2) -0.0202(18) -0.0133(18) 0.0131(16)
C61 0.0918(19) 0.0995(18) 0.0853(18) -0.0078(16) -0.0196(17) 0.0182(16)
C62 0.110(2) 0.162(3) 0.147(3) -0.009(3) 0.041(2) -0.010(2)
F1 0.402(4) 0.385(4) 0.147(2) 0.078(2) -0.017(3) -0.132(3)
F2 0.239(3) 0.303(3) 0.271(3) 0.072(3) -0.100(3) -0.091(3)
F3 0.165(2) 0.278(3) 0.427(5) -0.021(3) -0.052(3) 0.093(2)
F4 0.328(4) 0.288(3) 0.194(3) -0.009(3) -0.051(3) 0.080(3)
F5 0.1068(18) 0.339(4) 0.468(5) -0.134(4) -0.020(3) -0.029(2)
F6 0.331(3) 0.300(3) 0.273(3) -0.093(3) -0.006(3) 0.152(3)
F7 0.1729(18) 0.235(2) 0.323(3) 0.094(2) 0.1042(18) -0.0118(18)
F8 0.155(2) 0.353(4) 0.219(3) 0.018(3) -0.014(2) 0.086(2)
F9 0.167(2) 0.305(3) 0.186(2) 0.058(2) 0.0109(19) -0.011(2)
F10 0.1674(19) 0.272(3) 0.292(3) 0.113(2) 0.049(2) 0.0723(19)
F11 0.268(3) 0.254(3) 0.194(2) -0.078(2) 0.000(2) -0.037(3)
F12 0.277(3) 0.286(3) 0.316(3) -0.187(2) 0.057(3) -0.023(3)
N1 0.0955(16) 0.1047(16) 0.0919(15) 0.0036(14) 0.0018(14) 0.0071(14)
N2 0.0919(16) 0.0949(15) 0.1081(17) -0.0161(14) 0.0009(15) -0.0065(13)
O1 0.089 0.105 0.134 0.030 -0.022 -0.021
O2 0.0930(13) 0.1147(14) 0.1631(19) 0.0172(14) 0.0099(14) 0.0258(12)
O3 0.093 0.152 0.318 0.020 0.047 0.011
O4 0.0735(13) 0.225(3) 0.206(3) 0.026(2) 0.0103(17) 0.0176(16)
O5 0.1116(16) 0.205(2) 0.1340(18) 0.0305(18) 0.0003(15) -0.0371(16)
O6 0.154 0.119 0.095 0.014 -0.021 -0.007
O7 0.178(2) 0.1536(19) 0.1153(16) 0.0123(15) -0.0464(17) -0.0433(17)
O8 0.216 0.178 0.144 0.054 -0.029 -0.067
O9 0.197(3) 0.1303(17) 0.151(2) 0.0357(16) -0.027(2) 0.0257(18)
O10 0.206 0.102 0.097 -0.007 0.009 -0.026
O11 0.103 0.104 0.106 0.003 0.005 0.010
O12 0.0950(13) 0.0859(11) 0.1328(15) 0.0100(12) -0.0405(13) 0.0109(10)
O13 0.1357(17) 0.1306(16) 0.0966(13) 0.0048(13) -0.0528(13) 0.0082(14)
P1 0.1015(7) 0.1866(10) 0.1479(9) -0.0125(8) -0.0253(7) 0.0338(7)
P2 0.1123(6) 0.1384(7) 0.1284(7) -0.0121(6) 0.0211(6) 0.0072(6)
P3 0.088 0.081 0.088 0.004 -0.011 0.008

loop_
_atom_type_symbol
_atom_type_description
_atom_type_scat_dispersion_real
_atom_type_scat_dispersion_imag
_atom_type_scat_source
C C 0.0181 0.0091 'International Tables Vol C Tables 4.2.6.8 and 6.1.1.4'
H H 0.0000 0.0000 'International Tables Vol C Tables 4.2.6.8 and 6.1.1.4'
N N 0.0311 0.0180 'International Tables Vol C Tables 4.2.6.8 and 6.1.1.4'
O O 0.0492 0.0322 'International Tables Vol C Tables 4.2.6.8 and 6.1.1.4'
P P 0.2955 0.4335 'International Tables Vol C Tables 4.2.6.8 and 6.1.1.4'
S S 0.3331 0.5567 'International Tables Vol C Tables 4.2.6.8 and 6.1.1.4'
F F 0.0727 0.0534 'International Tables Vol C Tables 4.2.6.8 and 6.1.1.4'

loop_
_geom_angle_atom_site_label_1
_geom_angle_atom_site_label_2
_geom_angle_atom_site_label_3
_geom_angle
C6 C1 C2 119.1(3)
C6 C1 P3 117.3(2)
C2 C1 P3 123.5(2)
C1 C2 C3 118.8(3)
C1 C2 H2 120.6
C3 C2 H2 120.6
C4 C3 C2 119.9(3)
C4 C3 H3 120.1
C2 C3 H3 120.1
C5 C4 C3 120.8(3)
C5 C4 H4 119.6
C3 C4 H4 119.6
C4 C5 C6 120.7(3)
C4 C5 H5 119.6
C6 C5 H5 119.6
C5 C6 C1 120.6(3)
C5 C6 H6 119.7
C1 C6 H6 119.7
C8 C7 P3 115.2(2)
C8 C7 H7A 108.5
P3 C7 H7A 108.5
C8 C7 H7B 108.5
P3 C7 H7B 108.5
H7A C7 H7B 107.5
C9 C8 C13 118.0(3)
C9 C8 C7 120.5(2)
C13 C8 C7 121.5(2)
C8 C9 C10 121.8(3)
C8 C9 H9 119.1
C10 C9 H9 119.1
C11 C10 C9 119.8(3)
C11 C10 H10 120.1
C9 C10 H10 120.1
C12 C11 C10 118.7(3)
C12 C11 O12 127.0(2)
C10 C11 O12 114.3(2)
C11 C12 C13 122.0(3)
C11 C12 H12 119.0
C13 C12 H12 119.0
C12 C13 C8 119.7(3)
C12 C13 H13 120.2
C8 C13 H13 120.2
O12 C14 C15 107.5(2)
O12 C14 H14A 110.2
C15 C14 H14A 110.2
O12 C14 H14B 110.2
C15 C14 H14B 110.2
H14A C14 H14B 108.5
C20 C15 C16 120.0(2)
C20 C15 C14 120.2(2)
C16 C15 C14 119.8(2)
C15 C16 C17 119.7(3)
C15 C16 H16 120.1
C17 C16 H16 120.1
O2 C17 C18 125.5(2)
O2 C17 C16 115.2(3)
C18 C17 C16 119.3(3)
C19 C18 C17 120.7(3)
C19 C18 H18 119.6
C17 C18 H18 119.6
O11 C19 C18 115.2(2)
O11 C19 C20 124.0(2)
C18 C19 C20 120.7(3)
C15 C20 C19 119.5(3)
C15 C20 H20 120.3
C19 C20 H20 120.3
O11 C21 C22 108.7(2)
O11 C21 H21A 109.9
C22 C21 H21A 109.9
O11 C21 H21B 109.9
C22 C21 H21B 109.9
H21A C21 H21B 108.3
O10 C22 C21 111.1(3)
O10 C22 H22A 109.4
C21 C22 H22A 109.4
O10 C22 H22B 109.4
C21 C22 H22B 109.4
H22A C22 H22B 108.0
O10 C23 C24 109.5(3)
O10 C23 H23A 109.8
C24 C23 H23A 109.8
O10 C23 H23B 109.8
C24 C23 H23B 109.8
H23A C23 H23B 108.2
O9 C24 C23 113.3(4)
O9 C24 H24A 108.9
C23 C24 H24A 108.9
O9 C24 H24B 108.9
C23 C24 H24B 108.9
H24A C24 H24B 107.7
C26 C25 O9 114.5(3)
C26 C25 H25A 108.6
O9 C25 H25A 108.6
C26 C25 H25B 108.6
O9 C25 H25B 108.6
H25A C25 H25B 107.6
C25 C26 O8 132.6(4)
C25 C26 H26A 104.1
O8 C26 H26A 104.1
C25 C26 H26B 104.1
O8 C26 H26B 104.1
H26A C26 H26B 105.5
C28 C27 O8 123.7(4)
C28 C27 H27A 106.4
O8 C27 H27A 106.4
C28 C27 H27B 106.4
O8 C27 H27B 106.4
H27A C27 H27B 106.5
C27 C28 O7 116.7(3)
C27 C28 H28A 108.1
O7 C28 H28A 108.1
C27 C28 H28B 108.1
O7 C28 H28B 108.1
H28A C28 H28B 107.3
O7 C29 C30 115.2(3)
O7 C29 C34 123.6(3)
C30 C29 C34 121.2(3)
C31 C30 C29 120.2(3)
C31 C30 H30 119.9
C29 C30 H30 119.9
C30 C31 C32 121.8(3)
C30 C31 C35 121.0(3)
C32 C31 C35 117.1(3)
C31 C32 C33 116.7(3)
C31 C32 H32 121.7
C33 C32 H32 121.7
C34 C33 O6 113.8(3)
C34 C33 C32 122.0(3)
O6 C33 C32 124.2(3)
C33 C34 C29 118.0(3)
C33 C34 H34 121.0
C29 C34 H34 121.0
O13 C35 C31 112.0(3)
O13 C35 H35A 109.2
C31 C35 H35A 109.2
O13 C35 H35B 109.2
C31 C35 H35B 109.2
H35A C35 H35B 107.9
C41 C36 O13 123.2(3)
C41 C36 C37 119.5(3)
O13 C36 C37 115.9(3)
C36 C37 C38 117.7(3)
C36 C37 H37 121.2
C38 C37 H37 121.2
C39 C38 C37 122.6(4)
C39 C38 H38 118.7
C37 C38 H38 118.7
C38 C39 C40 116.6(3)
C38 C39 C42 119.6(3)
C40 C39 C42 123.1(3)
C41 C40 C39 119.6(3)
C41 C40 H40 120.2
C39 C40 H40 120.2
C36 C41 C40 122.5(3)
C36 C41 H41 118.7
C40 C41 H41 118.7
C39 C42 P3 120.7(2)
C39 C42 H42A 107.2
P3 C42 H42A 107.2
C39 C42 H42B 107.2
P3 C42 H42B 107.2
H42A C42 H42B 106.8
O2 C43 C44 108.8(3)
O2 C43 H43A 109.9
C44 C43 H43A 109.9
O2 C43 H43B 109.9
C44 C43 H43B 109.9
H43A C43 H43B 108.3
O3 C44 C43 113.4(4)
O3 C44 H44A 108.9
C43 C44 H44A 108.9
O3 C44 H44B 108.9
C43 C44 H44B 108.9
H44A C44 H44B 107.7
C46 C45 O3 108.7(4)
C46 C45 H45A 110.0
O3 C45 H45A 110.0
C46 C45 H45B 109.9
O3 C45 H45B 110.0
H45A C45 H45B 108.3
C45 C46 O4 115.4(4)
C45 C46 H46A 108.4
O4 C46 H46A 108.4
C45 C46 H46B 108.4
O4 C46 H46B 108.4
H46A C46 H46B 107.5
O4 C47 C48 111.3(4)
O4 C47 H47A 109.4
C48 C47 H47A 109.4
O4 C47 H47B 109.4
C48 C47 H47B 109.4
H47A C47 H47B 108.0
O5 C48 C47 111.8(4)
O5 C48 H48A 109.2
C47 C48 H48A 109.2
O5 C48 H48B 109.2
C47 C48 H48B 109.3
H48A C48 H48B 107.9
O5 C49 C50 111.0(3)
O5 C49 H49A 109.4
C50 C49 H49A 109.4
O5 C49 H49B 109.4
C50 C49 H49B 109.4
H49A C49 H49B 108.0
O6 C50 C49 112.0(3)
O6 C50 H50A 109.2
C49 C50 H50A 109.2
O6 C50 H50B 109.2
C49 C50 H50B 109.2
H50A C50 H50B 107.9
N1 C51 H51A 109.5
N1 C51 H51B 109.5
H51A C51 H51B 109.5
N1 C51 H51C 109.5
H51A C51 H51C 109.5
H51B C51 H51C 109.5
N1 C52 C53 121.3(3)
N1 C52 H52 119.4
C53 C52 H52 119.4
C52 C53 C54 121.8(3)
C52 C53 H53 119.1
C54 C53 H53 119.1
C55 C54 C53 115.7(2)
C55 C54 C57 121.9(2)
C53 C54 C57 122.4(2)
C56 C55 C54 121.0(3)
C56 C55 H55 119.5
C54 C55 H55 119.5
C55 C56 N1 122.3(3)
C55 C56 H56 118.9
N1 C56 H56 118.9
C58 C57 C61 116.7(2)
C58 C57 C54 121.1(2)
C61 C57 C54 122.2(2)
C59 C58 C57 120.7(3)
C59 C58 H58 119.6
C57 C58 H58 119.6
N2 C59 C58 120.6(3)
N2 C59 H59 119.7
C58 C59 H59 119.7
N2 C60 C61 121.4(3)
N2 C60 H60 119.3
C61 C60 H60 119.3
C60 C61 C57 120.1(3)
C60 C61 H61 120.0
C57 C61 H61 120.0
N2 C62 H62A 109.5
N2 C62 H62B 109.5
H62A C62 H62B 109.5
N2 C62 H62C 109.5
H62A C62 H62C 109.5
H62B C62 H62C 109.5
C52 N1 C56 117.7(2)
C52 N1 C51 120.1(2)
C56 N1 C51 122.2(2)
C60 N2 C59 120.4(3)
C60 N2 C62 120.3(2)
C59 N2 C62 119.2(2)
C17 O2 C43 117.7(2)
C44 O3 C45 115.2(3)
C47 O4 C46 109.6(3)
C48 O5 C49 111.7(3)
C50 O6 C33 117.6(3)
C28 O7 C29 119.4(3)
C26 O8 C27 121.6(3)
C24 O9 C25 111.9(3)
C22 O10 C23 111.5(3)
C19 O11 C21 118.9(2)
C11 O12 C14 117.0(2)
C35 O13 C36 115.1(3)
F6 P1 F1 93.8(2)
F6 P1 F5 89.4(2)
F1 P1 F5 95.0(2)
F6 P1 F3 171.8(2)
F1 P1 F3 92.8(2)
F5 P1 F3 85.01(19)
F6 P1 F2 96.3(2)
F1 P1 F2 87.8(2)
F5 P1 F2 173.4(2)
F3 P1 F2 88.90(18)
F6 P1 F4 87.2(2)
F1 P1 F4 174.1(2)
F5 P1 F4 90.9(2)
F3 P1 F4 86.8(2)
F2 P1 F4 86.3(2)
F12 P2 F7 97.00(18)
F12 P2 F11 173.78(19)
F7 P2 F11 88.16(17)
F12 P2 F8 88.98(19)
F7 P2 F8 89.75(16)
F11 P2 F8 87.57(18)
F12 P2 F10 93.25(18)
F7 P2 F10 91.35(16)
F11 P2 F10 90.08(18)
F8 P2 F10 177.37(19)
F12 P2 F9 86.29(17)
F7 P2 F9 176.62(18)
F11 P2 F9 88.60(17)
F8 P2 F9 91.07(16)
F10 P2 F9 87.70(15)
O1 P3 C42 116.01(14)
O1 P3 C7 111.54(12)
C42 P3 C7 106.93(14)
O1 P3 C1 112.35(12)
C42 P3 C1 103.26(13)
C7 P3 C1 105.95(13)

loop_
_geom_bond_atom_site_label_1
_geom_bond_atom_site_label_2
_geom_bond_distance
C1 C6 1.378(4)
C1 C2 1.373(4)
C1 P3 1.801(3)
C2 C3 1.389(4)
C2 H2 0.9300
C3 C4 1.378(5)
C3 H3 0.9300
C4 C5 1.308(5)
C4 H4 0.9300
C5 C6 1.366(4)
C5 H5 0.9300
C6 H6 0.9300
C7 C8 1.526(4)
C7 P3 1.780(3)
C7 H7A 0.9700
C7 H7B 0.9700
C8 C9 1.358(4)
C8 C13 1.379(4)
C9 C10 1.377(4)
C9 H9 0.9300
C10 C11 1.366(4)
C10 H10 0.9300
C11 C12 1.349(4)
C11 O12 1.368(3)
C12 C13 1.373(4)
C12 H12 0.9300
C13 H13 0.9300
C14 O12 1.408(3)
C14 C15 1.504(4)
C14 H14A 0.9700
C14 H14B 0.9700
C15 C20 1.390(4)
C15 C16 1.384(4)
C16 C17 1.401(4)
C16 H16 0.9300
C17 O2 1.353(3)
C17 C18 1.392(4)
C18 C19 1.349(4)
C18 H18 0.9300
C19 O11 1.353(3)
C19 C20 1.394(4)
C20 H20 0.9300
C21 O11 1.418(4)
C21 C22 1.500(4)
C21 H21A 0.9700
C21 H21B 0.9700
C22 O10 1.381(4)
C22 H22A 0.9700
C22 H22B 0.9700
C23 O10 1.413(4)
C23 C24 1.468(6)
C23 H23A 0.9700
C23 H23B 0.9700
C24 O9 1.312(5)
C24 H24A 0.9700
C24 H24B 0.9700
C25 C26 1.469(4)
C25 O9 1.271(5)
C25 H25A 0.9700
C25 H25B 0.9700
C26 O8 1.261(4)
C26 H26A 0.9700
C26 H26B 0.9700
C27 C28 1.429(4)
C27 O8 1.291(4)
C27 H27A 0.9700
C27 H27B 0.9700
C28 O7 1.283(5)
C28 H28A 0.9700
C28 H28B 0.9700
C29 O7 1.336(4)
C29 C30 1.362(4)
C29 C34 1.384(5)
C30 C31 1.347(4)
C30 H30 0.9300
C31 C32 1.385(5)
C31 C35 1.512(5)
C32 C33 1.410(4)
C32 H32 0.9300
C33 C34 1.366(4)
C33 O6 1.358(4)
C34 H34 0.9300
C35 O13 1.347(4)
C35 H35A 0.9700
C35 H35B 0.9700
C36 C41 1.321(4)
C36 O13 1.377(4)
C36 C37 1.395(5)
C37 C38 1.418(5)
C37 H37 0.9300
C38 C39 1.375(5)
C38 H38 0.9300
C39 C40 1.409(4)
C39 C42 1.517(4)
C40 C41 1.397(4)
C40 H40 0.9300
C41 H41 0.9300
C42 P3 1.734(3)
C42 H42A 0.9700
C42 H42B 0.9700
C43 O2 1.437(4)
C43 C44 1.497(5)
C43 H43A 0.9700
C43 H43B 0.9700
C44 O3 1.303(5)
C44 H44A 0.9700
C44 H44B 0.9700
C45 C46 1.414(7)
C45 O3 1.387(4)
C45 H45A 0.9700
C45 H45B 0.9700
C46 O4 1.421(6)
C46 H46A 0.9700
C46 H46B 0.9700
C47 O4 1.334(5)
C47 C48 1.488(7)
C47 H47A 0.9700
C47 H47B 0.9700
C48 O5 1.413(5)
C48 H48A 0.9700
C48 H48B 0.9700
C49 O5 1.422(5)
C49 C50 1.468(5)
C49 H49A 0.9700
C49 H49B 0.9700
C50 O6 1.366(4)
C50 H50A 0.9700
C50 H50B 0.9700
C51 N1 1.488(4)
C51 H51A 0.9600
C51 H51B 0.9600
C51 H51C 0.9600
C52 N1 1.330(4)
C52 C53 1.346(4)
C52 H52 0.9300
C53 C54 1.388(4)
C53 H53 0.9300
C54 C55 1.358(4)
C54 C57 1.465(3)
C55 C56 1.347(4)
C55 H55 0.9300
C56 N1 1.350(4)
C56 H56 0.9300
C57 C58 1.383(3)
C57 C61 1.390(4)
C58 C59 1.347(4)
C58 H58 0.9300
C59 N2 1.339(4)
C59 H59 0.9300
C60 N2 1.313(4)
C60 C61 1.354(4)
C60 H60 0.9300
C61 H61 0.9300
C62 N2 1.477(4)
C62 H62A 0.9600
C62 H62B 0.9600
C62 H62C 0.9600
F1 P1 1.478(3)
F2 P1 1.525(3)
F3 P1 1.502(4)
F4 P1 1.560(3)
F5 P1 1.487(3)
F6 P1 1.465(3)
F7 P2 1.501(3)
F8 P2 1.529(3)
F9 P2 1.564(3)
F10 P2 1.534(3)
F11 P2 1.511(3)
F12 P2 1.483(3)
O1 P3 1.488(2)

loop_
_geom_torsion_atom_site_label_1
_geom_torsion_atom_site_label_2
_geom_torsion_atom_site_label_3
_geom_torsion_atom_site_label_4
_geom_torsion
C6 C1 C2 C3 1.0(4)
P3 C1 C2 C3 -178.9(2)
C1 C2 C3 C4 -2.8(4)
C2 C3 C4 C5 2.7(5)
C3 C4 C5 C6 -0.7(5)
C4 C5 C6 C1 -1.1(5)
C2 C1 C6 C5 0.9(4)
P3 C1 C6 C5 -179.2(2)
P3 C7 C8 C9 110.7(3)
P3 C7 C8 C13 -68.2(3)
C13 C8 C9 C10 0.3(5)
C7 C8 C9 C10 -178.6(3)
C8 C9 C10 C11 -1.7(5)
C9 C10 C11 C12 1.3(5)
C9 C10 C11 O12 -179.0(3)
C10 C11 C12 C13 0.5(4)
O12 C11 C12 C13 -179.2(3)
C11 C12 C13 C8 -1.9(4)
C9 C8 C13 C12 1.5(4)
C7 C8 C13 C12 -179.6(3)
O12 C14 C15 C20 -125.7(3)
O12 C14 C15 C16 55.8(3)
C20 C15 C16 C17 1.0(4)
C14 C15 C16 C17 179.4(2)
C15 C16 C17 O2 178.0(2)
C15 C16 C17 C18 -1.5(4)
O2 C17 C18 C19 -177.7(3)
C16 C17 C18 C19 1.8(4)
C17 C18 C19 O11 179.1(2)
C17 C18 C19 C20 -1.5(4)
C16 C15 C20 C19 -0.7(4)
C14 C15 C20 C19 -179.1(2)
O11 C19 C20 C15 -179.7(2)
C18 C19 C20 C15 1.0(4)
O11 C21 C22 O10 -64.2(3)
O10 C23 C24 O9 -67.1(5)
O9 C25 C26 O8 8.2(8)
O8 C27 C28 O7 33.3(6)
O7 C29 C30 C31 177.8(3)
C34 C29 C30 C31 0.3(5)
C29 C30 C31 C32 -1.0(5)
C29 C30 C31 C35 -179.6(3)
C30 C31 C32 C33 1.8(4)
C35 C31 C32 C33 -179.6(3)
C31 C32 C33 C34 -2.0(4)
C31 C32 C33 O6 179.4(3)
O6 C33 C34 C29 -179.9(3)
C32 C33 C34 C29 1.3(4)
O7 C29 C34 C33 -177.7(3)
C30 C29 C34 C33 -0.5(4)
C30 C31 C35 O13 116.5(3)
C32 C31 C35 O13 -62.1(4)
C41 C36 C37 C38 -12.5(5)
O13 C36 C37 C38 -180.0(3)
C36 C37 C38 C39 3.5(6)
C37 C38 C39 C40 5.1(5)
C37 C38 C39 C42 175.9(3)
C38 C39 C40 C41 -5.3(5)
C42 C39 C40 C41 -175.8(3)
O13 C36 C41 C40 179.3(3)
C37 C36 C41 C40 12.8(5)
C39 C40 C41 C36 -3.7(5)
C38 C39 C42 P3 -119.7(3)
C40 C39 C42 P3 50.5(4)
O2 C43 C44 O3 -71.4(5)
O3 C45 C46 O4 63.6(5)
O4 C47 C48 O5 -58.6(4)
O5 C49 C50 O6 -67.7(4)
N1 C52 C53 C54 -0.7(5)
C52 C53 C54 C55 2.7(4)
C52 C53 C54 C57 -178.7(3)
C53 C54 C55 C56 -3.5(4)
C57 C54 C55 C56 177.9(2)
C54 C55 C56 N1 2.4(4)
C55 C54 C57 C58 172.6(2)
C53 C54 C57 C58 -6.0(4)
C55 C54 C57 C61 -5.9(4)
C53 C54 C57 C61 175.6(3)
C61 C57 C58 C59 -1.5(4)
C54 C57 C58 C59 -180.0(2)
C57 C58 C59 N2 2.8(4)
N2 C60 C61 C57 2.3(4)
C58 C57 C61 C60 -1.0(4)
C54 C57 C61 C60 177.5(2)
C53 C52 N1 C56 -0.6(4)
C53 C52 N1 C51 179.8(3)
C55 C56 N1 C52 -0.3(4)
C55 C56 N1 C51 179.4(3)
C61 C60 N2 C59 -1.0(4)
C61 C60 N2 C62 179.4(3)
C58 C59 N2 C60 -1.5(4)
C58 C59 N2 C62 178.1(3)
C18 C17 O2 C43 -5.9(4)
C16 C17 O2 C43 174.6(3)
C44 C43 O2 C17 170.4(3)
C43 C44 O3 C45 -179.2(4)
C46 C45 O3 C44 151.5(4)
C48 C47 O4 C46 -173.3(3)
C45 C46 O4 C47 -174.4(4)
C47 C48 O5 C49 -174.5(3)
C50 C49 O5 C48 177.4(3)
C49 C50 O6 C33 -178.0(3)
C34 C33 O6 C50 177.1(3)
C32 C33 O6 C50 -4.2(4)
C27 C28 O7 C29 122.1(4)
C30 C29 O7 C28 153.8(3)
C34 C29 O7 C28 -28.9(5)
C25 C26 O8 C27 140.9(5)
C28 C27 O8 C26 170.4(4)
C23 C24 O9 C25 -162.7(4)
C26 C25 O9 C24 -159.2(4)
C21 C22 O10 C23 174.7(3)
C24 C23 O10 C22 -167.2(3)
C18 C19 O11 C21 -177.1(2)
C20 C19 O11 C21 3.5(4)
C22 C21 O11 C19 177.2(2)
C12 C11 O12 C14 -3.8(4)
C10 C11 O12 C14 176.6(3)
C15 C14 O12 C11 179.5(2)
C31 C35 O13 C36 164.9(3)
C41 C36 O13 C35 112.1(4)
C37 C36 O13 C35 -81.0(4)
C39 C42 P3 O1 -62.9(3)
C39 C42 P3 C7 62.2(3)
C39 C42 P3 C1 173.8(2)
C8 C7 P3 O1 57.1(2)
C8 C7 P3 C42 -70.7(2)
C8 C7 P3 C1 179.6(2)
C6 C1 P3 O1 -18.5(3)
C2 C1 P3 O1 161.5(2)
C6 C1 P3 C42 107.3(2)
C2 C1 P3 C42 -72.8(3)
C6 C1 P3 C7 -140.5(2)
C2 C1 P3 C7 39.4(3)

loop_
_platon_squeeze_void_nr
_platon_squeeze_void_average_x
_platon_squeeze_void_average_y
_platon_squeeze_void_average_z
_platon_squeeze_void_volume
_platon_squeeze_void_count_electrons
_platon_squeeze_void_content
1 -0.250 1.026 0.250 808 90 ' '
2 0.250 -0.055 0.750 808 90 ' '
